data_2012855
loop_
_publ_author_name
'Ftini, Mohamed Mongi'
'Krifa, Mohamed'
'Amor, Haddad'

_publ_section_title
;
 KMo~5~O~13~ and KNb~1.76~Sb~3.24~O~13~
;
_journal_issue 8
_journal_name_full 'Acta Crystallographica Section C'
_journal_page_first i106
_journal_page_last i108
_journal_paper_doi 10.1107/S0108270102007886
_journal_volume 58
_journal_year 2002
_chemical_formula_iupac 'K Nb1.76 Sb3.24 O13'
_chemical_formula_structural 'K Nb1.76 Sb3.24 O13'
_chemical_formula_sum 'K Nb1.76 O13 Sb3.24'
_chemical_formula_weight 804.67
_chemical_name_systematic
;
Potassium niobium antimony oxide (1/1.76/3.24)
;
_space_group_IT_number 63
_symmetry_cell_setting orthorhombic
_symmetry_space_group_name_Hall '-C 2c 2'
_symmetry_space_group_name_H-M 'C m c m'
_atom_sites_solution_primary direct
_atom_sites_solution_secondary difmap
_audit_creation_method SHELXL97
_cell_angle_alpha 90
_cell_angle_beta 90
_cell_angle_gamma 90
_cell_formula_units_Z 4
_cell_length_a 6.6970(10)
_cell_length_b 9.0270(10)
_cell_length_c 17.047(2)
_cell_measurement_reflns_used 25
_cell_measurement_temperature 293(2)
_cell_measurement_theta_max 14.51
_cell_measurement_theta_min 10.00
_cell_volume 1030.6(2)
_computing_cell_refinement 'CAD-4 EXPRESS and WINGX (Farrugia, 1999)'
_computing_data_collection 'CAD-4 EXPRESS (Duisenberg, 1992; Mac\'i\<cek & Yordanov, 1992)'
_computing_data_reduction 'MolEN (Fair, 1990)'
_computing_molecular_graphics 'DIAMOND (Brandenburg, 1998)'
_computing_publication_material SHELXL97
_computing_structure_refinement 'SHELXL97 (Sheldrick, 1997)'
_computing_structure_solution 'SHELXS97 (Sheldrick, 1990)'
_diffrn_ambient_temperature 293(2)
_diffrn_measured_fraction_theta_full 1.000
_diffrn_measured_fraction_theta_max 1.000
_diffrn_measurement_device_type 'Enraf-Nonius CAD-4'
_diffrn_measurement_method \w/2\q
_diffrn_radiation_monochromator graphite
_diffrn_radiation_source 'fine-focus sealed tube'
_diffrn_radiation_type MoK\a
_diffrn_radiation_wavelength 0.71069
_diffrn_reflns_av_sigmaI/netI 0.022
_diffrn_reflns_limit_h_max 0
_diffrn_reflns_limit_h_min -9
_diffrn_reflns_limit_k_max 12
_diffrn_reflns_limit_k_min 0
_diffrn_reflns_limit_l_max 0
_diffrn_reflns_limit_l_min -23
_diffrn_reflns_number 832
_diffrn_reflns_theta_full 29.94
_diffrn_reflns_theta_max 29.94
_diffrn_reflns_theta_min 2.39
_diffrn_standards_decay_% 0.5
_diffrn_standards_interval_time 120
_diffrn_standards_number 2
_exptl_absorpt_coefficient_mu 10.739
_exptl_absorpt_correction_T_max 0.643
_exptl_absorpt_correction_T_min 0.567
_exptl_absorpt_correction_type '\y scan'
_exptl_absorpt_process_details '(North et al., 1968)'
_exptl_crystal_colour colourless
_exptl_crystal_density_diffrn 5.186
_exptl_crystal_density_meas ?
_exptl_crystal_density_method 'not measured'
_exptl_crystal_description parallelepiped
_exptl_crystal_F_000 1441.5
_exptl_crystal_size_max 0.20
_exptl_crystal_size_mid 0.05
_exptl_crystal_size_min 0.04
_refine_diff_density_max 1.34
_refine_diff_density_min -1.53
_refine_ls_extinction_coef 0.00129(12)
_refine_ls_extinction_expression Fc^*^=kFc[1+0.001xFc^2^\l^3^/sin(2\q)]^-1/4^
_refine_ls_extinction_method SHELXL97
_refine_ls_goodness_of_fit_ref 1.184
_refine_ls_hydrogen_treatment none
_refine_ls_matrix_type full
_refine_ls_number_parameters 66
_refine_ls_number_reflns 832
_refine_ls_number_restraints 2
_refine_ls_restrained_S_all 1.183
_refine_ls_R_factor_all 0.028
_refine_ls_R_factor_gt 0.023
_refine_ls_shift/su_max <0.001
_refine_ls_shift/su_mean 0.000
_refine_ls_structure_factor_coef Fsqd
_refine_ls_weighting_details 'calc w = 1/[\s^2^(Fo^2^)+(0.0389P)^2^+3.9495P] where P = (Fo^2^+2Fc^2^)/3'
_refine_ls_weighting_scheme calc
_refine_ls_wR_factor_gt 0.070
_refine_ls_wR_factor_ref 0.072
_reflns_number_gt 743
_reflns_number_total 832
_reflns_threshold_expression I>2\s(I)
_cod_data_source_file br1369.cif
_cod_data_source_block II
_cod_depositor_comments
;
The following automatic conversions were performed:

'_exptl_crystal_density_meas' value 'not measured' was changed to '?'
- the value is perceived as not measured.

Automatic conversion script
Id: cif_fix_values 3008 2015-01-20 13:52:24Z robertas 
;
_cod_database_code 2012855
_cod_database_fobs_code 2012855

loop_
_symmetry_equiv_pos_as_xyz
'x, y, z'
'-x, -y, z+1/2'
'-x, y, z'
'x, -y, z+1/2'
'x+1/2, y+1/2, z'
'-x+1/2, -y+1/2, z+1/2'
'-x+1/2, y+1/2, z'
'x+1/2, -y+1/2, z+1/2'
'-x, -y, -z'
'x, y, -z-1/2'
'x, -y, -z'
'-x, y, -z-1/2'
'-x+1/2, -y+1/2, -z'
'x+1/2, y+1/2, -z-1/2'
'x+1/2, -y+1/2, -z'
'-x+1/2, y+1/2, -z-1/2'

loop_
_atom_site_label
_atom_site_fract_x
_atom_site_fract_y
_atom_site_fract_z
_atom_site_U_iso_or_equiv
_atom_site_adp_type
_atom_site_calc_flag
_atom_site_refinement_flags
_atom_site_occupancy
_atom_site_disorder_assembly
_atom_site_disorder_group
_atom_site_type_symbol
Sb1 0.0000 0.0000 0.5000 0.01077(19) Uani d S 1 . . Sb
Nb2 0.0000 0.230(4) 0.359(4) 0.0131(12) Uani d SP 0.44(4) . . Nb
Sb2 0.0000 0.227(2) 0.364(2) 0.0131(12) Uani d SP 0.56(3) . . Sb
Nb3 0.0000 0.3735(14) 0.5748(12) 0.0102(6) Uani d SP 0.44(3) . . Nb
Sb3 0.0000 0.3911(11) 0.5762(7) 0.0102(6) Uani d SP 0.56(3) . . Sb
K 0.0000 0.1318(2) 0.7500 0.0264(5) Uani d S 1 . . K
O1 0.0000 0.1933(6) 0.2500 0.0120(11) Uani d S 1 . . O
O2 0.2051(4) 0.2846(3) 0.63116(15) 0.0112(5) Uani d . 1 . . O
O3 -0.3078(6) 0.0000 0.5000 0.0096(7) Uani d S 1 . . O
O4 0.0000 0.2240(4) 0.4895(2) 0.0099(8) Uani d S 1 . . O
O5 0.0000 0.5611(4) 0.6419(2) 0.0119(8) Uani d S 1 . . O
O6 0.0000 0.0126(4) 0.3873(2) 0.0082(7) Uani d S 1 . . O

loop_
_atom_site_aniso_label
_atom_site_aniso_U_11
_atom_site_aniso_U_22
_atom_site_aniso_U_33
_atom_site_aniso_U_12
_atom_site_aniso_U_13
_atom_site_aniso_U_23
Sb1 0.0109(3) 0.0106(3) 0.0108(3) 0.000 0.000 0.00117(16)
Nb2 0.0155(2) 0.0081(7) 0.016(4) 0.000 0.000 0.0012(12)
Sb2 0.0155(2) 0.0081(7) 0.016(4) 0.000 0.000 0.0012(12)
Nb3 0.0107(3) 0.0040(18) 0.0158(4) 0.000 0.000 -0.0022(12)
Sb3 0.0107(3) 0.0040(18) 0.0158(4) 0.000 0.000 -0.0022(12)
K 0.0516(14) 0.0160(8) 0.0115(8) 0.000 0.000 0.000
O1 0.014(3) 0.010(2) 0.013(3) 0.000 0.000 0.000
O2 0.0089(12) 0.0106(11) 0.0140(12) 0.0002(10) -0.0004(10) 0.0010(9)
O3 0.0071(17) 0.0101(15) 0.0115(17) 0.000 0.000 0.0027(12)
O4 0.0137(19) 0.0089(18) 0.0071(16) 0.000 0.000 0.0002(13)
O5 0.020(2) 0.0033(16) 0.0126(17) 0.000 0.000 -0.0003(13)
O6 0.0135(18) 0.0051(16) 0.0062(16) 0.000 0.000 0.0016(12)

loop_
_atom_type_symbol
_atom_type_description
_atom_type_scat_dispersion_real
_atom_type_scat_dispersion_imag
_atom_type_scat_source
K K 0.2010 0.2490 'International Tables Vol C Tables 4.2.6.8 and 6.1.1.4'
Nb Nb -2.0730 0.6220 'International Tables Vol C Tables 4.2.6.8 and 6.1.1.4'
Sb Sb -0.5870 1.5460 'International Tables Vol C Tables 4.2.6.8 and 6.1.1.4'
B B 0.0010 0.0010 'International Tables Vol C Tables 4.2.6.8 and 6.1.1.4'
O O 0.0110 0.0060 'International Tables Vol C Tables 4.2.6.8 and 6.1.1.4'

loop_
_geom_angle_atom_site_label_1
_geom_angle_atom_site_label_2
_geom_angle_atom_site_label_3
_geom_angle_site_symmetry_1
_geom_angle_site_symmetry_3
_geom_angle
_geom_angle_publ_flag
O6 Sb1 O6 . 9_556 180.0 n
O6 Sb1 O4 . 9_556 98.46(15) n
O6 Sb1 O4 9_556 9_556 81.54(15) n
O6 Sb1 O4 . . 81.54(15) n
O6 Sb1 O4 9_556 . 98.46(15) n
O4 Sb1 O4 9_556 . 180.0 n
O6 Sb1 O3 . . 90.0000(10) n
O6 Sb1 O3 9_556 . 90.0000(10) n
O4 Sb1 O3 9_556 . 90.0000(10) n
O4 Sb1 O3 . . 90.0 n
O6 Sb1 O3 . 9_556 90.0000(10) n
O6 Sb1 O3 9_556 9_556 90.0000(10) n
O4 Sb1 O3 9_556 9_556 90.0 n
O4 Sb1 O3 . 9_556 90.0000(10) n
O3 Sb1 O3 . 9_556 180.0 n
O2 Nb3 O4 3 . 94.9(5) n
O2 Nb3 O4 . . 94.9(5) n
O2 Nb3 O5 3 . 93.9(7) n
O2 Nb3 O5 . . 93.9(7) n
O4 Nb3 O5 . . 166.9(10) n
O2 Nb3 O3 3 13_456 95.38(17) n
O2 Nb3 O3 . 13_456 169.2(7) n
O4 Nb3 O3 . 13_456 85.8(7) n
O5 Nb3 O3 . 13_456 83.8(4) n
O2 Nb3 O3 3 5 169.2(7) n
O2 Nb3 O3 . 5 95.38(17) n
O4 Nb3 O3 . 5 85.8(7) n
O5 Nb3 O3 . 5 83.8(4) n
O3 Nb3 O3 13_456 5 73.9(6) n
O5 Sb3 O2 . 3 96.7(4) n
O5 Sb3 O2 . . 96.7(4) n
O2 Sb3 O2 3 . 91.3(5) n
O5 Sb3 O3 . 13_456 89.2(4) n
O2 Sb3 O3 3 13_456 95.67(14) n
O2 Sb3 O3 . 13_456 170.3(5) n
O5 Sb3 O3 . 5 89.2(4) n
O2 Sb3 O3 3 5 170.3(5) n
O2 Sb3 O3 . 5 95.67(14) n
O3 Sb3 O3 13_456 5 76.6(4) n
O5 Sb3 O4 . . 171.7(6) n
O2 Sb3 O4 3 . 89.1(4) n
O2 Sb3 O4 . . 89.1(4) n
O3 Sb3 O4 13_456 . 84.3(4) n
O3 Sb3 O4 5 . 84.3(4) n
O1 Nb2 O5 . 9_566 100(2) n
O1 Nb2 O2 . 15_456 94.1(17) n
O5 Nb2 O2 9_566 15_456 93.8(11) n
O1 Nb2 O2 . 13_556 94.1(17) n
O5 Nb2 O2 9_566 13_556 93.8(11) n
O2 Nb2 O2 15_456 13_556 168(3) n
O1 Nb2 O6 . . 94(2) n
O5 Nb2 O6 9_566 . 167(4) n
O2 Nb2 O6 15_456 . 85.2(11) n
O2 Nb2 O6 13_556 . 85.2(11) n
O1 Nb2 O4 . . 169(2) n
O5 Nb2 O4 9_566 . 92(2) n
O2 Nb2 O4 15_456 . 85.1(17) n
O2 Nb2 O4 13_556 . 85.1(17) n
O6 Nb2 O4 . . 74.8(17) n
O5 Sb2 O1 9_566 . 96.0(13) n
O5 Sb2 O6 9_566 . 171(2) n
O1 Sb2 O6 . . 92.8(12) n
O5 Sb2 O2 9_566 15_456 93.2(6) n
O1 Sb2 O2 . 15_456 92.0(10) n
O6 Sb2 O2 . 15_456 86.5(6) n
O5 Sb2 O2 9_566 13_556 93.2(6) n
O1 Sb2 O2 . 13_556 92.0(10) n
O6 Sb2 O2 . 13_556 86.5(6) n
O2 Sb2 O2 15_456 13_556 172.1(15) n
O5 Sb2 O4 9_566 . 93.6(13) n
O1 Sb2 O4 . . 170.4(12) n
O6 Sb2 O4 . . 77.6(10) n
O2 Sb2 O4 15_456 . 87.5(10) n
O2 Sb2 O4 13_556 . 87.5(10) n
O6 K O6 9_556 2 121.80(17) n
O6 K O2 9_556 10_557 150.33(6) n
O6 K O2 2 10_557 66.97(8) n
O6 K O2 9_556 12_557 150.33(6) n
O6 K O2 2 12_557 66.97(8) n
O2 K O2 10_557 12_557 58.52(11) n
O6 K O2 9_556 3 66.97(8) n
O6 K O2 2 3 150.33(6) n
O2 K O2 10_557 3 121.18(13) n
O2 K O2 12_557 3 92.28(11) n
O6 K O2 9_556 . 66.97(8) n
O6 K O2 2 . 150.33(6) n
O2 K O2 10_557 . 92.28(12) n
O2 K O2 12_557 . 121.18(13) n
O2 K O2 3 . 58.52(11) n
O6 K O1 9_556 9_556 60.90(9) n
O6 K O1 2 9_556 60.90(9) n
O2 K O1 10_557 9_556 119.41(6) n
O2 K O1 12_557 9_556 119.41(7) n
O2 K O1 3 9_556 119.41(7) n
O2 K O1 . 9_556 119.41(6) n

loop_
_geom_bond_atom_site_label_1
_geom_bond_atom_site_label_2
_geom_bond_site_symmetry_2
_geom_bond_distance
_geom_bond_publ_flag
Sb1 O6 . 1.924(4) y
Sb1 O4 9_556 2.030(4) y
Sb1 O3 . 2.061(4) y
Nb2 O1 . 1.89(6) y
Nb2 O5 9_566 1.89(4) y
Nb2 O2 15_456 1.987(6) y
Nb2 O6 . 2.02(4) y
Nb2 O4 . 2.22(6) y
Sb2 O5 9_566 1.92(2) y
Sb2 O1 . 1.96(3) y
Sb2 O6 . 1.98(2) y
Sb2 O2 15_456 1.980(3) y
Sb2 O4 . 2.14(3) y
Nb3 O2 3 1.858(12) y
Nb3 O4 . 1.984(17) y
Nb3 O5 . 2.044(15) y
Nb3 O3 13_456 2.142(14) y
Sb3 O5 . 1.900(11) y
Sb3 O2 3 1.921(8) y
Sb3 O3 13_456 2.076(9) y
Sb3 O4 . 2.112(11) y
K O6 9_556 2.679(4) y
K O2 10_557 2.810(3) y
K O1 9_556 2.935(6) y
